data_1551227
loop_
_publ_author_name
'Marinescu, Gabriela'
'Madalan, Augustin M.'
'Maxim, Catalin'
'Shova, Sergiu'
'Cl\'erac, Rodolphe'
'Andruh, Marius'

_publ_section_title
;
 Heterometallic 3d-4d coordination polymers assembled from
 trans-[Ru<sup>III</sup>(L)(CN)<sub>2</sub>]<sup>-</sup> tectons and 3d
 cations.
;
_journal_issue 41
_journal_name_full 'Dalton transactions (Cambridge, England : 2003)'
_journal_page_first 15455
_journal_page_last 15464
_journal_paper_doi 10.1039/c9dt01593k
_journal_volume 48
_journal_year 2019
_chemical_formula_moiety '0.5(C220 H284 Mn6 N52 O52 Ru8), 4(C3 H7 N O), 2(Cl O4)'
_chemical_formula_sum 'C122 H170 Cl2 Mn3 N30 O38 Ru4'
_chemical_formula_weight 3304.87
_space_group_crystal_system monoclinic
_space_group_IT_number 14
_space_group_name_Hall '-P 2ybc'
_space_group_name_H-M_alt 'P 1 21/c 1'
_symmetry_space_group_name_Hall '-P 2ybc'
_symmetry_space_group_name_H-M 'P 1 21/c 1'
_atom_sites_solution_hydrogens mixed
_audit_creation_date 2019-05-09
_audit_creation_method
;
Olex2 1.2
(compiled 2018.05.29 svn.r3508 for OlexSys, GUI svn.r5506)
;
_audit_update_record
;
2019-05-15 deposited with the CCDC.    2019-06-04 downloaded from the CCDC.
;
_cell_angle_alpha 90
_cell_angle_beta 111.873(3)
_cell_angle_gamma 90
_cell_formula_units_Z 2
_cell_length_a 14.1723(4)
_cell_length_b 41.9114(12)
_cell_length_c 13.5236(4)
_cell_measurement_reflns_used 1985
_cell_measurement_temperature 159.95(10)
_cell_measurement_theta_max 25.45
_cell_measurement_theta_min 3.50
_cell_volume 7454.5(4)
_computing_cell_refinement 'CrysAlisPro 1.171.38.41 (Rigaku OD, 2015)'
_computing_data_collection 'CrysAlisPro 1.171.38.41 (Rigaku OD, 2015)'
_computing_data_reduction 'CrysAlisPro 1.171.38.41 (Rigaku OD, 2015)'
_computing_molecular_graphics 'Olex2 (Dolomanov et al., 2009)'
_computing_publication_material 'Olex2 (Dolomanov et al., 2009)'
_computing_structure_refinement 'ShelXL (Sheldrick, 2015)'
_computing_structure_solution 'ShelXT (Sheldrick, 2015)'
_diffrn_ambient_temperature 159.95(10)
_diffrn_measured_fraction_theta_full 0.999
_diffrn_measured_fraction_theta_max 0.999
_diffrn_measurement_device_type 'Xcalibur, Eos'
_diffrn_measurement_method '\w scans'
_diffrn_radiation_type MoK\a
_diffrn_radiation_wavelength 0.71073
_diffrn_reflns_av_R_equivalents 0.0512
_diffrn_reflns_av_unetI/netI 0.0866
_diffrn_reflns_Laue_measured_fraction_full 0.999
_diffrn_reflns_Laue_measured_fraction_max 0.999
_diffrn_reflns_limit_h_max 16
_diffrn_reflns_limit_h_min -16
_diffrn_reflns_limit_k_max 49
_diffrn_reflns_limit_k_min -49
_diffrn_reflns_limit_l_max 16
_diffrn_reflns_limit_l_min -16
_diffrn_reflns_number 29982
_diffrn_reflns_point_group_measured_fraction_full 0.999
_diffrn_reflns_point_group_measured_fraction_max 0.999
_diffrn_reflns_theta_full 25.027
_diffrn_reflns_theta_max 25.027
_diffrn_reflns_theta_min 1.623
_diffrn_standards_decay_% 'not applied'
_diffrn_standards_interval_count 0
_diffrn_standards_interval_time 0
_diffrn_standards_number 0
_exptl_absorpt_coefficient_mu 0.759
_exptl_absorpt_correction_T_max 0.9854
_exptl_absorpt_correction_T_min 0.7653
_exptl_absorpt_correction_type multi-scan
_exptl_absorpt_process_details
;
CrysAlisPro 1.171.38.41 (Rigaku Oxford Diffraction, 2015)
Empirical absorption correction using spherical harmonics,
 implemented in SCALE3 ABSPACK scaling algorithm.
;
_exptl_crystal_colour 'metallic dark brown'
_exptl_crystal_colour_lustre metallic
_exptl_crystal_colour_modifier dark
_exptl_crystal_colour_primary brown
_exptl_crystal_density_diffrn 1.472
_exptl_crystal_description plate
_exptl_crystal_F_000 3402
_exptl_crystal_size_max 0.4
_exptl_crystal_size_mid 0.35
_exptl_crystal_size_min 0.08
_refine_diff_density_max 1.013
_refine_diff_density_min -1.327
_refine_diff_density_rms 0.096
_refine_ls_extinction_method none
_refine_ls_goodness_of_fit_ref 1.114
_refine_ls_hydrogen_treatment constr
_refine_ls_matrix_type full
_refine_ls_number_parameters 937
_refine_ls_number_reflns 13161
_refine_ls_number_restraints 775
_refine_ls_restrained_S_all 1.103
_refine_ls_R_factor_all 0.0897
_refine_ls_R_factor_gt 0.0668
_refine_ls_shift/su_max 0.001
_refine_ls_shift/su_mean 0.000
_refine_ls_structure_factor_coef Fsqd
_refine_ls_weighting_details 'w=1/[\s^2^(Fo^2^)+(0.0288P)^2^+11.4533P] where P=(Fo^2^+2Fc^2^)/3'
_refine_ls_weighting_scheme calc
_refine_ls_wR_factor_gt 0.1159
_refine_ls_wR_factor_ref 0.1240
_reflns_Friedel_coverage 0.000
_reflns_number_gt 10469
_reflns_number_total 13161
_reflns_threshold_expression 'I > 2\s(I)'
_cod_data_source_file c9dt01593k2.cif
_cod_data_source_block shi_3147_maan
_cod_depositor_comments 'Adding full bibliography for 1551223--1551228.cif.'
_cod_database_code 1551227
_shelx_shelxl_version_number 2018/3
_shelx_space_group_comment
;
The symmetry employed for this shelxl refinement is uniquely defined
by the following loop, which should always be used as a source of
symmetry information in preference to the above space-group names.
They are only intended as comments.
;
_olex2_refinement_description
;
1. Fixed Uiso
 At 1.2 times of:
  All C(H) groups, All C(H,H) groups
 At 1.5 times of:
  All C(H,H,H) groups
2. Restrained distances
 O14-C59 = O14A-C59A
 1.2 with sigma of 0.01
 Cl1-O19X \\sim Cl1-O19 \\sim Cl1-O16X \\sim Cl1-O16 \\sim Cl1-O17 \\sim
Cl1-O18X \\sim Cl1-O18
 with sigma of 0.01
 N6-C28 \\sim N6A-C28A
 with sigma of 0.01
 O6-N7 \\sim O6A-N7A
 with sigma of 0.04
 Mn1-O6 \\sim Mn1-O6A
 with sigma of 0.01
 O6A-C22A \\sim O6-C22
 with sigma of 0.01
 N7A-C22A \\sim N7-C22
 with sigma of 0.01
 Mn1-O5 \\sim Mn1-O5A
 with sigma of 0.02
 Mn1-C25 \\sim Mn1-C25A
 with sigma of 0.04
 O5-N8 \\sim O5A-N8A
 with sigma of 0.04
 O5-C25 \\sim O5A-C25A
 with sigma of 0.01
 N8-C25 \\sim N8A-C25A
 with sigma of 0.01
 N6-C29 \\sim N6A-C30A
 with sigma of 0.02
 N6-C30 \\sim N6A-C29A
 with sigma of 0.02
 C29-C30 \\sim C30A-C29A
 with sigma of 0.04
 N6-C29 \\sim N6A-C29A \\sim N6-C30 \\sim N6A-C30A
 with sigma of 0.01
 N7-C23 \\sim N7A-C23A
 with sigma of 0.02
 N7-C24X \\sim N7A-C24Y
 with sigma of 0.02
 C23-C24X \\sim C23A-C24Y
 with sigma of 0.04
 N7-C23 \\sim N7A-C24Y \\sim N7-C24X \\sim N7A-C23A
 with sigma of 0.01
 N13-C55 \\sim N13-C55A
 with sigma of 0.01
 N8-C27 \\sim N8A-C27A
 with sigma of 0.02
 C25-C27 \\sim C25A-C27A
 with sigma of 0.04
 N8-C26 \\sim N8A-C26A
 with sigma of 0.02
 C25-C26 \\sim C25A-C26A
 with sigma of 0.04
 C26-C27 \\sim C26A-C27A
 with sigma of 0.04
 N8-C27 \\sim N8-C26 \\sim N8A-C26A \\sim N8A-C27A
 with sigma of 0.01
 N15-C59A \\sim N15-C59
 with sigma of 0.01
 N15-C60A \\sim N15-C60 \\sim N15-C61A \\sim N15-C61
 with sigma of 0.01
 Mn1-O7 \\sim Mn1-O7A
 with sigma of 0.02
 O7-N6 \\sim O7A-N6A
 with sigma of 0.04
 O7-C28 \\sim O7A-C28A
 with sigma of 0.01
3. Uiso/Uaniso restraints and constraints
All non-hydrogen atoms restrained to be isotropic: with sigma of 0.01 and sigma
for terminal atoms of 0.02
Uiso(O18) = Uiso(O18X)
Uiso(O16) = Uiso(O16X) = Uiso(O19X) = Uiso(O19)
Uanis(O14A) = Uanis(O14)
Uanis(C28A) = Uanis(C28)
Uanis(N6) = Uanis(N6A)
Uanis(O6A) = Uanis(O6)
Uanis(C22A) = Uanis(C22)
Uanis(N7) = Uanis(N7A)
Uanis(O5) = Uanis(O5A)
Uanis(C25A) = Uanis(C25)
Uanis(N8A) = Uanis(N8)
Uanis(C29) = Uanis(C29A) = Uanis(C30) = Uanis(C30A)
Uanis(C23) = Uanis(C24Y) = Uanis(C24X) = Uanis(C23A)
Uanis(C61) = Uanis(C61A) = Uanis(C60) = Uanis(C60A)
Uanis(C27) = Uanis(C26A) = Uanis(C26) = Uanis(C27A)
Uanis(C59A) = Uanis(C59)
Uanis(O7) = Uanis(O7A)
4. Others
 Sof(C59A)=Sof(H59A)=Sof(C60A)=Sof(H60D)=Sof(H60E)=Sof(H60F)=Sof(C61A)=
 Sof(H61D)=Sof(H61E)=Sof(H61F)=Sof(O14A)=1-FVAR(1)
 Sof(C59)=Sof(H59)=Sof(C60)=Sof(H60A)=Sof(H60B)=Sof(H60C)=Sof(C61)=Sof(H61A)=
 Sof(H61B)=Sof(H61C)=Sof(O14)=FVAR(1)
 Sof(C28A)=Sof(H28A)=Sof(C29A)=Sof(H29D)=Sof(H29E)=Sof(H29F)=Sof(C30A)=
 Sof(H30D)=Sof(H30E)=Sof(H30F)=Sof(N6A)=Sof(O7A)=1-FVAR(2)
 Sof(C28)=Sof(H28)=Sof(C29)=Sof(H29A)=Sof(H29B)=Sof(H29C)=Sof(C30)=Sof(H30A)=
 Sof(H30B)=Sof(H30C)=Sof(N6)=Sof(O7)=FVAR(2)
 Sof(C22A)=Sof(H22A)=Sof(C23A)=Sof(H23D)=Sof(H23E)=Sof(H23F)=Sof(C24Y)=
 Sof(H24D)=Sof(H24E)=Sof(H24F)=Sof(N7A)=Sof(O6A)=1-FVAR(3)
 Sof(C22)=Sof(H22)=Sof(C23)=Sof(H23A)=Sof(H23B)=Sof(H23C)=Sof(C24X)=Sof(H24A)=
 Sof(H24B)=Sof(H24C)=Sof(N7)=Sof(O6)=FVAR(3)
 Sof(C25A)=Sof(H25A)=Sof(C26A)=Sof(H26D)=Sof(H26E)=Sof(H26F)=Sof(C27A)=
 Sof(H27D)=Sof(H27E)=Sof(H27F)=Sof(N8A)=Sof(O5A)=1-FVAR(4)
 Sof(C25)=Sof(H25)=Sof(C26)=Sof(H26A)=Sof(H26B)=Sof(H26C)=Sof(C27)=Sof(H27A)=
 Sof(H27B)=Sof(H27C)=Sof(N8)=Sof(O5)=FVAR(4)
 Fixed Sof: C55(0.5) H55A(0.5) H55B(0.5) H55C(0.5) C55A(0.5) H55D(0.5)
 H55E(0.5) H55F(0.5) O16(0.5) O18(0.5) O19X(0.5) O16X(0.5) O18X(0.5) O19(0.5)
5.a Riding coordinates:
 C7(H7A,H7B,H7C), C18(H18A,H18B,H18C), C48(H48A,H48B,H48C), C49(H49A,H49B,
 H49C), C51(H51A,H51B,H51C), C52(H52A,H52B,H52C), C54(H54A,H54B,H54C), C23(H23A,
 H23B,H23C), C24X(H24A,H24B,H24C), C26(H26A,H26B,H26C), C27(H27A,H27B,H27C),
 C29(H29A,H29B,H29C), C30(H30A,H30B,H30C), C55(H55A,H55B,H55C), C23A(H23D,H23E,
 H23F), C24Y(H24D,H24E,H24F), C26A(H26D,H26E,H26F), C27A(H27D,H27E,H27F),
 C29A(H29D,H29E,H29F), C30A(H30D,H30E,H30F), C55A(H55D,H55E,H55F), C57(H57A,
 H57B,H57C), C58(H58A,H58B,H58C), C60(H60A,H60B,H60C), C61(H61A,H61B,H61C),
 C60A(H60D,H60E,H60F), C61A(H61D,H61E,H61F)
5.b Secondary CH2 refined with riding coordinates:
 C9(H9A,H9B), C10(H10A,H10B), C39(H39A,H39B), C40(H40A,H40B)
5.c Aromatic/amide H refined with riding coordinates:
 C3(H3), C4(H4), C5(H5), C8(H8), C11(H11), C13(H13), C14(H14), C15(H15),
 C34(H34), C35(H35), C36(H36), C38(H38), C41(H41), C43(H43), C44(H44), C45(H45),
  C50(H50), C53(H53), C22(H22), C25(H25), C28(H28), C22A(H22A), C25A(H25A),
 C28A(H28A), C56(H56), C59(H59), C59A(H59A)
;
_olex2_submission_special_instructions 'No special instructions were received'

loop_
_space_group_symop_operation_xyz
'x, y, z'
'-x, y+1/2, -z+1/2'
'-x, -y, -z'
'x, -y-1/2, z-1/2'

loop_
_atom_site_label
_atom_site_type_symbol
_atom_site_fract_x
_atom_site_fract_y
_atom_site_fract_z
_atom_site_U_iso_or_equiv
_atom_site_adp_type
_atom_site_occupancy
_atom_site_site_symmetry_order
_atom_site_calc_flag
_atom_site_refinement_flags_posn
_atom_site_refinement_flags_adp
_atom_site_refinement_flags_occupancy
_atom_site_disorder_assembly
_atom_site_disorder_group
C1 C 0.6885(4) 0.72637(13) 0.2935(4) 0.0248(12) Uani 1 1 d . . . . .
C2 C 0.7559(4) 0.70949(13) 0.2541(4) 0.0298(13) Uani 1 1 d . . . . .
C3 C 0.8544(5) 0.71901(16) 0.2800(5) 0.0440(16) Uani 1 1 d . . . . .
H3 H 0.897179 0.707865 0.251833 0.053 Uiso 1 1 calc R . . . .
C4 C 0.8927(5) 0.74530(17) 0.3482(6) 0.0534(19) Uani 1 1 d . . . . .
H4 H 0.960751 0.752175 0.364420 0.064 Uiso 1 1 calc R . . . .
C5 C 0.8329(5) 0.76082(16) 0.3908(5) 0.0463(17) Uani 1 1 d . . . . .
H5 H 0.860065 0.778222 0.437855 0.056 Uiso 1 1 calc R . . . .
C6 C 0.7312(4) 0.75161(14) 0.3667(4) 0.0320(14) Uani 1 1 d . . . . .
C7 C 0.7790(5) 0.66320(16) 0.1649(6) 0.0550(19) Uani 1 1 d . . . . .
H7A H 0.808857 0.674718 0.120585 0.083 Uiso 1 1 d R . . . .
H7B H 0.740917 0.644728 0.125595 0.083 Uiso 1 1 d R . . . .
H7C H 0.833347 0.655928 0.230375 0.083 Uiso 1 1 d R . . . .
C8 C 0.6796(5) 0.76569(14) 0.4294(4) 0.0348(15) Uani 1 1 d . . . . .
H8 H 0.717855 0.779737 0.485051 0.042 Uiso 1 1 calc R . . . .
C9 C 0.5433(5) 0.77330(14) 0.4939(4) 0.0376(15) Uani 1 1 d . . . . .
H9A H 0.585900 0.790866 0.536615 0.045 Uiso 1 1 calc R . . . .
H9B H 0.540600 0.756115 0.543033 0.045 Uiso 1 1 calc R . . . .
C10 C 0.4379(5) 0.78522(14) 0.4306(4) 0.0387(15) Uani 1 1 d . . . . .
H10A H 0.399376 0.788177 0.477749 0.046 Uiso 1 1 calc R . . . .
H10B H 0.441445 0.806004 0.397322 0.046 Uiso 1 1 calc R . . . .
C11 C 0.2921(5) 0.75584(13) 0.3204(4) 0.0320(14) Uani 1 1 d . . . . .
H11 H 0.257278 0.766398 0.358909 0.038 Uiso 1 1 calc R . . . .
C12 C 0.2330(4) 0.73497(13) 0.2363(4) 0.0307(14) Uani 1 1 d . . . . .
C13 C 0.1280(5) 0.73124(15) 0.2201(5) 0.0408(16) Uani 1 1 d . . . . .
H13 H 0.101910 0.741466 0.267171 0.049 Uiso 1 1 calc R . . . .
C14 C 0.0653(5) 0.71345(17) 0.1389(5) 0.0496(18) Uani 1 1 d . . . . .
H14 H -0.003921 0.711130 0.130509 0.060 Uiso 1 1 calc R . . . .
C15 C 0.1000(5) 0.69856(15) 0.0679(5) 0.0408(16) Uani 1 1 d . . . . .
H15 H 0.054887 0.686100 0.011300 0.049 Uiso 1 1 calc R . . . .
C16 C 0.2003(4) 0.70182(14) 0.0792(4) 0.0310(14) Uani 1 1 d . . . . .
C17 C 0.2714(4) 0.71998(13) 0.1646(4) 0.0260(13) Uani 1 1 d . . . . .
C18 C 0.1754(5) 0.67093(18) -0.0761(5) 0.057(2) Uani 1 1 d . . . . .
H18A H 0.118885 0.684467 -0.119802 0.086 Uiso 1 1 d R . . . .
H18B H 0.148775 0.652707 -0.049242 0.086 Uiso 1 1 d R . . . .
H18C H 0.212865 0.663217 -0.119382 0.086 Uiso 1 1 d R . . . .
C19 C 0.4894(4) 0.77864(12) 0.2036(4) 0.0198(11) Uani 1 1 d . . . . .
C20 C 0.4727(4) 0.70057(13) 0.3808(4) 0.0246(12) Uani 1 1 d . . . . .
C21 C 0.4652(4) 0.59397(12) 0.4208(4) 0.0233(12) Uani 1 1 d . . . . .
C31 C 0.4385(4) 0.55678(12) 0.1297(4) 0.0214(12) Uani 1 1 d . . . . .
C32 C 0.6727(4) 0.58122(13) 0.3746(4) 0.0274(13) Uani 1 1 d . . . . .
C33 C 0.7686(4) 0.56713(14) 0.4371(4) 0.0352(15) Uani 1 1 d . . . . .
C34 C 0.8525(5) 0.58555(16) 0.4870(5) 0.0479(18) Uani 1 1 d . . . . .
H34 H 0.914818 0.575796 0.529889 0.058 Uiso 1 1 calc R . . . .
C35 C 0.8468(5) 0.61843(17) 0.4753(5) 0.0525(19) Uani 1 1 d . . . . .
H35 H 0.905173 0.631097 0.511014 0.063 Uiso 1 1 calc R . . . .
C36 C 0.7588(5) 0.63269(15) 0.4134(5) 0.0421(16) Uani 1 1 d . . . . .
H36 H 0.757061 0.655218 0.405095 0.051 Uiso 1 1 calc R . . . .
C37 C 0.6700(4) 0.61494(13) 0.3614(4) 0.0285(13) Uani 1 1 d . . . . .
C38 C 0.5824(4) 0.63206(13) 0.2923(4) 0.0280(13) Uani 1 1 d . . . . .
H38 H 0.590909 0.653994 0.279956 0.034 Uiso 1 1 calc R . . . .
C39 C 0.4079(4) 0.63897(13) 0.1748(4) 0.0297(13) Uani 1 1 d . . . . .
H39A H 0.395121 0.633805 0.099459 0.036 Uiso 1 1 calc R . . . .
H39B H 0.423372 0.662027 0.186093 0.036 Uiso 1 1 calc R . . . .
C40 C 0.3157(4) 0.63078(12) 0.2008(4) 0.0304(14) Uani 1 1 d . . . . .
H40A H 0.321569 0.640627 0.269335 0.037 Uiso 1 1 calc R . . . .
H40B H 0.253237 0.638921 0.144323 0.037 Uiso 1 1 calc R . . . .
C41 C 0.2261(4) 0.58051(13) 0.1736(4) 0.0297(13) Uani 1 1 d . . . . .
H41 H 0.166324 0.592549 0.137588 0.036 Uiso 1 1 calc R . . . .
C42 C 0.2143(4) 0.54660(13) 0.1856(4) 0.0314(14) Uani 1 1 d . . . . .
C43 C 0.1151(5) 0.53374(16) 0.1340(5) 0.0456(17) Uani 1 1 d . . . . .
H43 H 0.061664 0.547397 0.092193 0.055 Uiso 1 1 calc R . . . .
C44 C 0.0952(5) 0.50301(17) 0.1429(5) 0.0498(18) Uani 1 1 d . . . . .
H44 H 0.028398 0.494973 0.106966 0.060 Uiso 1 1 calc R . . . .
C45 C 0.1727(5) 0.48261(15) 0.2053(5) 0.0409(16) Uani 1 1 d . . . . .
H45 H 0.157866 0.460760 0.211481 0.049 Uiso 1 1 calc R . . . .
C46 C 0.2701(4) 0.49372(13) 0.2578(4) 0.0284(13) Uani 1 1 d . . . . .
C47 C 0.2943(4) 0.52681(13) 0.2494(4) 0.0241(12) Uani 1 1 d . . . . .
C48 C 0.3322(6) 0.44317(15) 0.3301(6) 0.061(2) Uani 1 1 d . . . . .
H48A H 0.302505 0.433399 0.259304 0.092 Uiso 1 1 d R . . . .
H48B H 0.285215 0.440759 0.367444 0.092 Uiso 1 1 d R . . . .
H48C H 0.396725 0.432599 0.370934 0.092 Uiso 1 1 d R . . . .
C49 C 0.8583(5) 0.51892(17) 0.5033(6) 0.063(2) Uani 1 1 d . . . . .
H49A H 0.911694 0.523596 0.475674 0.095 Uiso 1 1 d R . . . .
H49B H 0.846634 0.495836 0.501264 0.095 Uiso 1 1 d R . . . .
H49C H 0.879664 0.526496 0.576974 0.095 Uiso 1 1 d R . . . .
C50 C 0.5476(4) 0.48708(13) 0.2444(4) 0.0287(13) Uani 1 1 d . . . . .
H50 H 0.512145 0.506404 0.242952 0.034 Uiso 1 1 calc R . . . .
C51 C 0.5857(5) 0.48560(13) 0.4354(4) 0.0357(15) Uani 1 1 d . . . . .
H51A H 0.550227 0.506171 0.420741 0.054 Uiso 1 1 d R . . . .
H51B H 0.654727 0.488571 0.487981 0.054 Uiso 1 1 d R . . . .
H51C H 0.548707 0.470621 0.463361 0.054 Uiso 1 1 d R . . . .
C52 C 0.6466(5) 0.44354(16) 0.3471(5) 0.055(2) Uani 1 1 d . . . . .
H52A H 0.612153 0.426517 0.370371 0.083 Uiso 1 1 d R . . . .
H52B H 0.715663 0.446287 0.399961 0.083 Uiso 1 1 d R . . . .
H52C H 0.649943 0.437827 0.278231 0.083 Uiso 1 1 d R . . . .
C53 C 0.7043(5) 0.53526(16) 0.1245(5) 0.0411(16) Uani 1 1 d . . . . .
H53 H 0.681654 0.539816 0.180864 0.049 Uiso 1 1 calc R . . . .
C54 C 0.8309(6) 0.53738(19) 0.0489(6) 0.070(2) Uani 1 1 d . . . . .
H54A H 0.778223 0.525640 -0.007703 0.105 Uiso 1 1 d R . . . .
H54B H 0.892873 0.524420 0.076547 0.105 Uiso 1 1 d R . . . .
H54C H 0.845633 0.557430 0.020227 0.105 Uiso 1 1 d R . . . .
Mn1 Mn 0.47637(6) 0.65278(2) 0.57253(6) 0.02259(19) Uani 1 1 d D . . . .
Mn2 Mn 0.500000 0.500000 0.000000 0.0211(3) Uani 1 2 d S T P . .
N1 N 0.3877(4) 0.76172(10) 0.3488(3) 0.0268(11) Uani 1 1 d . . . . .
N2 N 0.5866(4) 0.76096(10) 0.4170(3) 0.0271(11) Uani 1 1 d . . . . .
N3 N 0.4864(4) 0.80132(11) 0.1555(3) 0.0304(11) Uani 1 1 d . . . . .
N4 N 0.4718(4) 0.67912(11) 0.4333(3) 0.0341(12) Uani 1 1 d . . . . .
N5 N 0.4722(3) 0.60620(10) 0.4995(3) 0.0286(11) Uani 1 1 d . . . . .
N9 N 0.3111(3) 0.59562(10) 0.2079(3) 0.0244(10) Uani 1 1 d . . . . .
N10 N 0.4936(3) 0.62000(10) 0.2460(3) 0.0236(10) Uani 1 1 d . . . . .
N11 N 0.4423(3) 0.54186(10) 0.0592(3) 0.0264(10) Uani 1 1 d . . . . .
N12 N 0.5908(3) 0.47287(11) 0.3367(3) 0.0284(11) Uani 1 1 d . . . . .
N13 N 0.7954(4) 0.54439(15) 0.1351(4) 0.0533(16) Uani 1 1 d D . . . .
O1 O 0.5943(3) 0.71603(8) 0.2629(2) 0.0215(8) Uani 1 1 d . . . . .
O2 O 0.3643(3) 0.72279(8) 0.1669(2) 0.0216(8) Uani 1 1 d . . . . .
O3 O 0.7122(3) 0.68380(9) 0.1914(3) 0.0348(10) Uani 1 1 d . . . . .
O4 O 0.2420(3) 0.68902(10) 0.0117(3) 0.0358(10) Uani 1 1 d . . . . .
O8 O 0.5958(3) 0.56188(8) 0.3295(3) 0.0261(9) Uani 1 1 d . . . . .
O9 O 0.3874(3) 0.53600(8) 0.3045(2) 0.0231(8) Uani 1 1 d . . . . .
O10 O 0.7664(3) 0.53464(10) 0.4395(3) 0.0450(11) Uani 1 1 d . . . . .
O11 O 0.3503(3) 0.47621(9) 0.3191(3) 0.0361(10) Uani 1 1 d . . . . .
O12 O 0.5496(3) 0.47719(9) 0.1585(3) 0.0324(10) Uani 1 1 d . . . . .
O13 O 0.6469(3) 0.52136(10) 0.0473(3) 0.0421(11) Uani 1 1 d . . . . .
Ru1 Ru 0.48256(3) 0.73925(2) 0.29308(3) 0.01864(11) Uani 1 1 d . . . . .
Ru2 Ru 0.44952(3) 0.57649(2) 0.27387(3) 0.02008(11) Uani 1 1 d . . . . .
C22 C 0.2501(6) 0.62893(19) 0.4781(7) 0.044(2) Uani 0.833(6) 1 d D . . A 1
H22 H 0.272069 0.613439 0.533299 0.053 Uiso 0.833(6) 1 calc R . . A 1
C23 C 0.1181(8) 0.6468(2) 0.3128(7) 0.070(2) Uani 0.833(6) 1 d D . . A 1
H23A H 0.063201 0.658886 0.323053 0.105 Uiso 0.833(6) 1 d R . . A 1
H23B H 0.091181 0.635446 0.244613 0.105 Uiso 0.833(6) 1 d R . . A 1
H23C H 0.171672 0.661556 0.312463 0.105 Uiso 0.833(6) 1 d R . . A 1
C24X C 0.0993(7) 0.5968(2) 0.3983(8) 0.070(2) Uani 0.833(6) 1 d D . . A 1
H24A H 0.111368 0.580005 0.353828 0.105 Uiso 0.833(6) 1 d R . . A 1
H24B H 0.027088 0.602465 0.370318 0.105 Uiso 0.833(6) 1 d R . . A 1
H24C H 0.118918 0.588965 0.471568 0.105 Uiso 0.833(6) 1 d R . . A 1
C25 C 0.7311(6) 0.6488(2) 0.6850(7) 0.048(3) Uani 0.824(7) 1 d D . . A 1
H25 H 0.770421 0.631199 0.722850 0.057 Uiso 0.824(7) 1 calc R . . A 1
C26 C 0.8905(6) 0.6740(3) 0.7111(8) 0.066(2) Uani 0.824(7) 1 d D . . A 1
H26A H 0.912697 0.676695 0.788433 0.099 Uiso 0.824(7) 1 d R . . A 1
H26B H 0.919187 0.691115 0.681573 0.099 Uiso 0.824(7) 1 d R . . A 1
H26C H 0.913978 0.653315 0.695403 0.099 Uiso 0.824(7) 1 d R . . A 1
C27 C 0.7279(7) 0.7009(2) 0.6101(7) 0.066(2) Uani 0.824(7) 1 d D . . A 1
H27A H 0.666448 0.694453 0.550485 0.099 Uiso 0.824(7) 1 d R . . A 1
H27B H 0.774368 0.711803 0.582664 0.099 Uiso 0.824(7) 1 d R . . A 1
H27C H 0.709438 0.715483 0.656755 0.099 Uiso 0.824(7) 1 d R . . A 1
C28 C 0.5176(12) 0.6231(5) 0.7883(8) 0.047(2) Uani 0.828(5) 1 d D . . A 1
H28 H 0.585021 0.623056 0.789479 0.057 Uiso 0.828(5) 1 calc R . . A 1
C29 C 0.4014(7) 0.6118(2) 0.8796(7) 0.079(2) Uani 0.828(5) 1 d D . . A 1
H29A H 0.352977 0.622740 0.817355 0.119 Uiso 0.828(5) 1 d R . . A 1
H29B H 0.403697 0.622550 0.944725 0.119 Uiso 0.828(5) 1 d R . . A 1
H29C H 0.379727 0.589590 0.880425 0.119 Uiso 0.828(5) 1 d R . . A 1
C30 C 0.5852(8) 0.5986(2) 0.9630(7) 0.079(2) Uani 0.828(5) 1 d D . . A 1
H30A H 0.570745 0.576127 0.971119 0.119 Uiso 0.828(5) 1 d R . . A 1
H30B H 0.592215 0.610257 1.028229 0.119 Uiso 0.828(5) 1 d R . . A 1
H30C H 0.648515 0.600327 0.949929 0.119 Uiso 0.828(5) 1 d R . . A 1
C55 C 0.8487(15) 0.5677(4) 0.2200(15) 0.069(7) Uani 0.5 1 d D . . B 1
H55A H 0.800646 0.577031 0.248547 0.103 Uiso 0.5 1 d R . . B 1
H55B H 0.877686 0.584611 0.190077 0.103 Uiso 0.5 1 d R . . B 1
H55C H 0.903276 0.556851 0.277347 0.103 Uiso 0.5 1 d R . . B 1
N6 N 0.5015(5) 0.61244(16) 0.8740(4) 0.0471(19) Uani 0.828(5) 1 d D . . A 1
N7 N 0.1590(7) 0.6243(2) 0.3977(6) 0.053(2) Uani 0.833(6) 1 d D . . A 1
N8 N 0.7801(5) 0.67353(17) 0.6693(6) 0.040(2) Uani 0.824(7) 1 d D . . A 1
O5 O 0.6373(4) 0.64653(13) 0.6543(4) 0.0398(14) Uani 0.824(7) 1 d D . . A 1
O6 O 0.3066(4) 0.65205(12) 0.4843(4) 0.0360(13) Uani 0.833(6) 1 d D . . A 1
O7 O 0.4487(4) 0.63284(11) 0.7085(3) 0.0330(12) Uani 0.828(5) 1 d D . . A 1
C22A C 0.255(3) 0.6414(12) 0.468(3) 0.044(2) Uani 0.167(6) 1 d D . . A 2
H22A H 0.274714 0.651670 0.415906 0.053 Uiso 0.167(6) 1 calc R . . A 2
C23A C 0.118(3) 0.6030(11) 0.474(3) 0.070(2) Uani 0.167(6) 1 d D . . A 2
H23D H 0.148478 0.581866 0.477460 0.105 Uiso 0.167(6) 1 d R . . A 2
H23E H 0.043868 0.601367 0.437440 0.105 Uiso 0.167(6) 1 d R . . A 2
H23F H 0.133808 0.611166 0.546250 0.105 Uiso 0.167(6) 1 d R . . A 2
C24Y C 0.100(4) 0.6316(13) 0.317(3) 0.070(2) Uani 0.167(6) 1 d D . . A 2
H24D H 0.135025 0.643100 0.278040 0.105 Uiso 0.167(6) 1 d R . . A 2
H24E H 0.040225 0.644000 0.315170 0.105 Uiso 0.167(6) 1 d R . . A 2
H24F H 0.077365 0.610750 0.284030 0.105 Uiso 0.167(6) 1 d R . . A 2
C25A C 0.7285(13) 0.6526(10) 0.651(4) 0.048(3) Uani 0.176(7) 1 d D . . A 2
H25A H 0.738673 0.632518 0.686640 0.057 Uiso 0.176(7) 1 calc R . . A 2
C26A C 0.806(3) 0.6978(9) 0.602(3) 0.066(2) Uani 0.176(7) 1 d D . . A 2
H26D H 0.759921 0.694201 0.527856 0.099 Uiso 0.176(7) 1 d R . . A 2
H26E H 0.780531 0.715601 0.631816 0.099 Uiso 0.176(7) 1 d R . . A 2
H26F H 0.873991 0.702851 0.603666 0.099 Uiso 0.176(7) 1 d R . . A 2
C27A C 0.905(2) 0.6602(11) 0.745(3) 0.066(2) Uani 0.176(7) 1 d D . . A 2
H27D H 0.907648 0.667297 0.815309 0.099 Uiso 0.176(7) 1 d R . . A 2
H27E H 0.911328 0.636907 0.745189 0.099 Uiso 0.176(7) 1 d R . . A 2
H27F H 0.961608 0.669877 0.730609 0.099 Uiso 0.176(7) 1 d R . . A 2
C28A C 0.504(5) 0.627(2) 0.795(3) 0.047(2) Uani 0.172(5) 1 d D . . A 2
H28A H 0.436586 0.633878 0.776858 0.057 Uiso 0.172(5) 1 calc R . . A 2
C29A C 0.508(4) 0.6184(11) 0.971(3) 0.079(2) Uani 0.172(5) 1 d D . . A 2
H29D H 0.550962 0.609187 1.039501 0.119 Uiso 0.172(5) 1 d R . . A 2
H29E H 0.443582 0.606517 0.942541 0.119 Uiso 0.172(5) 1 d R . . A 2
H29F H 0.493342 0.640787 0.981401 0.119 Uiso 0.172(5) 1 d R . . A 2
C30A C 0.630(3) 0.5901(10) 0.916(4) 0.079(2) Uani 0.172(5) 1 d D . . A 2
H30D H 0.597139 0.569501 0.915535 0.119 Uiso 0.172(5) 1 d R . . A 2
H30E H 0.683479 0.593531 0.986755 0.119 Uiso 0.172(5) 1 d R . . A 2
H30F H 0.660919 0.589991 0.862175 0.119 Uiso 0.172(5) 1 d R . . A 2
C55A C 0.8787(15) 0.5531(5) 0.2353(12) 0.070(7) Uani 0.5 1 d D . . B 2
H55D H 0.852520 0.554729 0.292707 0.105 Uiso 0.5 1 d R . . B 2
H55E H 0.907390 0.573699 0.226387 0.105 Uiso 0.5 1 d R . . B 2
H55F H 0.931730 0.536699 0.253277 0.105 Uiso 0.5 1 d R . . B 2
N6A N 0.556(3) 0.6157(8) 0.893(2) 0.0471(19) Uani 0.172(5) 1 d D . . A 2
N7A N 0.163(3) 0.6263(14) 0.427(3) 0.053(2) Uani 0.167(6) 1 d D . . A 2
N8A N 0.8100(18) 0.6692(8) 0.663(3) 0.040(2) Uani 0.176(7) 1 d D . . A 2
O5A O 0.6392(11) 0.6602(6) 0.5990(19) 0.0398(14) Uani 0.176(7) 1 d D . . A 2
O6A O 0.3174(9) 0.6440(6) 0.5607(18) 0.0360(13) Uani 0.167(6) 1 d D . . A 2
O7A O 0.5425(18) 0.6274(5) 0.7271(13) 0.0330(12) Uani 0.172(5) 1 d D . . A 2
C56 C 0.2298(7) 0.6781(2) 0.6561(6) 0.065(2) Uani 1 1 d . . . . .
H56 H 0.300067 0.682186 0.673577 0.078 Uiso 1 1 calc R . . . .
C57 C 0.2006(6) 0.71435(16) 0.5126(5) 0.0549(19) Uani 1 1 d . . . . .
H57A H 0.274607 0.716813 0.545992 0.082 Uiso 1 1 d R . . . .
H57B H 0.168167 0.735303 0.507132 0.082 Uiso 1 1 d R . . . .
H57C H 0.182827 0.705213 0.441262 0.082 Uiso 1 1 d R . . . .
C58 C 0.0586(7) 0.6901(2) 0.5507(8) 0.098(3) Uani 1 1 d . . . . .
H58A H 0.047000 0.673723 0.596463 0.147 Uiso 1 1 d R . . . .
H58B H 0.025600 0.683803 0.475883 0.147 Uiso 1 1 d R . . . .
H58C H 0.030060 0.710463 0.562223 0.147 Uiso 1 1 d R . . . .
N14 N 0.1659(4) 0.69365(14) 0.5764(4) 0.0515(15) Uani 1 1 d . . . . .
O15 O 0.2063(6) 0.65820(18) 0.7117(5) 0.126(3) Uani 1 1 d . . . . .
Cl1 Cl 0.91082(14) 0.62460(4) -0.01619(15) 0.0553(5) Uani 1 1 d D . . . .
O17 O 0.8849(4) 0.65729(11) -0.0383(5) 0.0892(19) Uani 1 1 d D . . . .
O16 O 1.0212(6) 0.6211(3) 0.0241(10) 0.092(2) Uiso 0.5 1 d D . . C 1
O18 O 0.9436(10) 0.6168(4) 0.0951(6) 0.097(3) Uiso 0.5 1 d D . . C 1
O19X O 0.8752(10) 0.6020(3) -0.1014(8) 0.092(2) Uiso 0.5 1 d D . . C 1
O16X O 0.9989(7) 0.6189(3) -0.0416(10) 0.092(2) Uiso 0.5 1 d D . . C 2
O18X O 0.8944(10) 0.6156(4) 0.0794(7) 0.097(3) Uiso 0.5 1 d D . . C 2
O19 O 0.8208(7) 0.6078(3) -0.0785(9) 0.092(2) Uiso 0.5 1 d D . . C 2
N15 N 1.1373(5) 0.56443(17) 0.7916(5) 0.0711(19) Uani 1 1 d D . . . .
C59 C 1.1368(9) 0.5441(3) 0.7141(9) 0.081(4) Uani 0.702(7) 1 d D . . D 1
H59 H 1.171707 0.524359 0.733896 0.097 Uiso 0.702(7) 1 calc R . . D 1
C60 C 1.1901(12) 0.5573(4) 0.9013(8) 0.117(4) Uani 0.702(7) 1 d D . . D 1
H60A H 1.229476 0.575813 0.938482 0.175 Uiso 0.702(7) 1 d R . . D 1
H60B H 1.235956 0.539173 0.908382 0.175 Uiso 0.702(7) 1 d R . . D 1
H60C H 1.140106 0.551663 0.932682 0.175 Uiso 0.702(7) 1 d R . . D 1
C61 C 1.0677(10) 0.5904(3) 0.7705(11) 0.117(4) Uani 0.702(7) 1 d D . . D 1
H61A H 1.048909 0.593748 0.832452 0.175 Uiso 0.702(7) 1 d R . . D 1
H61B H 1.006699 0.585398 0.708032 0.175 Uiso 0.702(7) 1 d R . . D 1
H61C H 1.099529 0.609768 0.756722 0.175 Uiso 0.702(7) 1 d R . . D 1
O14 O 1.0928(8) 0.5501(3) 0.6182(7) 0.093(3) Uani 0.702(7) 1 d D . . D 1
C59A C 1.124(2) 0.5842(6) 0.7076(15) 0.081(4) Uani 0.298(7) 1 d D . . D 2
H59A H 1.133341 0.606639 0.716246 0.097 Uiso 0.298(7) 1 calc R . . D 2
C60A C 1.164(3) 0.5316(4) 0.803(3) 0.117(4) Uani 0.298(7) 1 d D . . D 2
H60D H 1.235770 0.529150 0.813271 0.175 Uiso 0.298(7) 1 d R . . D 2
H60E H 1.121780 0.520050 0.738401 0.175 Uiso 0.298(7) 1 d R . . D 2
H60F H 1.152140 0.523050 0.864481 0.175 Uiso 0.298(7) 1 d R . . D 2
C61A C 1.164(3) 0.5827(8) 0.8866(19) 0.117(4) Uani 0.298(7) 1 d D . . D 2
H61D H 1.132272 0.574041 0.933870 0.175 Uiso 0.298(7) 1 d R . . D 2
H61E H 1.141672 0.604771 0.867900 0.175 Uiso 0.298(7) 1 d R . . D 2
H61F H 1.238281 0.582261 0.923030 0.175 Uiso 0.298(7) 1 d R . . D 2
O14A O 1.100(2) 0.5717(6) 0.6218(18) 0.093(3) Uani 0.298(7) 1 d D . . D 2

loop_
_atom_site_aniso_label
_atom_site_aniso_U_11
_atom_site_aniso_U_22
_atom_site_aniso_U_33
_atom_site_aniso_U_23
_atom_site_aniso_U_13
_atom_site_aniso_U_12
C1 0.021(3) 0.029(3) 0.023(3) 0.007(2) 0.006(2) 0.003(2)
C2 0.026(3) 0.029(3) 0.034(3) 0.009(2) 0.011(2) 0.004(3)
C3 0.025(3) 0.055(4) 0.056(4) 0.005(3) 0.020(3) 0.007(3)
C4 0.031(4) 0.057(4) 0.067(4) -0.005(4) 0.013(3) -0.008(3)
C5 0.036(4) 0.047(4) 0.045(4) -0.004(3) 0.003(3) -0.012(3)
C6 0.030(3) 0.033(3) 0.029(3) 0.004(2) 0.006(2) 0.001(3)
C7 0.047(4) 0.051(4) 0.077(5) -0.012(4) 0.036(4) 0.016(4)
C8 0.038(4) 0.033(3) 0.024(3) -0.001(2) 0.001(3) -0.002(3)
C9 0.054(4) 0.037(3) 0.027(3) -0.011(3) 0.021(3) -0.005(3)
C10 0.053(4) 0.033(3) 0.040(3) -0.006(3) 0.030(3) 0.001(3)
C11 0.043(4) 0.027(3) 0.037(3) 0.009(2) 0.029(3) 0.013(3)
C12 0.030(3) 0.031(3) 0.038(3) 0.016(3) 0.020(3) 0.006(3)
C13 0.034(3) 0.048(4) 0.049(4) 0.015(3) 0.025(3) 0.011(3)
C14 0.024(3) 0.066(4) 0.058(4) 0.021(4) 0.014(3) 0.003(3)
C15 0.027(3) 0.048(4) 0.038(3) 0.017(3) 0.002(3) 0.000(3)
C16 0.026(3) 0.033(3) 0.030(3) 0.013(2) 0.006(2) 0.000(3)
C17 0.025(3) 0.028(3) 0.026(3) 0.014(2) 0.010(2) 0.007(3)
C18 0.049(4) 0.080(5) 0.036(4) -0.014(4) 0.010(3) -0.029(4)
C19 0.016(3) 0.023(3) 0.024(3) -0.002(2) 0.011(2) 0.001(2)
C20 0.029(3) 0.025(3) 0.020(3) -0.001(2) 0.009(2) 0.006(3)
C21 0.028(3) 0.016(3) 0.028(3) 0.002(2) 0.012(2) 0.003(2)
C31 0.022(3) 0.020(3) 0.022(3) 0.003(2) 0.008(2) 0.006(2)
C32 0.027(3) 0.033(3) 0.021(3) -0.004(2) 0.009(2) 0.001(3)
C33 0.032(3) 0.035(3) 0.036(3) -0.005(3) 0.009(3) 0.002(3)
C34 0.034(4) 0.052(4) 0.047(4) -0.005(3) 0.003(3) -0.003(3)
C35 0.040(4) 0.050(4) 0.057(4) -0.006(3) 0.007(3) -0.018(3)
C36 0.043(4) 0.032(3) 0.050(4) -0.004(3) 0.016(3) -0.010(3)
C37 0.030(3) 0.028(3) 0.030(3) -0.008(2) 0.014(2) -0.003(3)
C38 0.040(3) 0.022(3) 0.029(3) -0.002(2) 0.022(3) -0.002(3)
C39 0.040(3) 0.022(3) 0.029(3) 0.001(2) 0.015(3) 0.005(3)
C40 0.037(3) 0.022(3) 0.032(3) 0.004(2) 0.012(3) 0.007(3)
C41 0.025(3) 0.032(3) 0.031(3) 0.006(2) 0.009(2) 0.010(3)
C42 0.029(3) 0.029(3) 0.036(3) 0.001(2) 0.012(3) -0.002(3)
C43 0.031(3) 0.048(4) 0.056(4) 0.007(3) 0.014(3) -0.001(3)
C44 0.031(4) 0.055(4) 0.058(4) 0.002(3) 0.011(3) -0.009(3)
C45 0.042(4) 0.036(3) 0.045(4) 0.002(3) 0.016(3) -0.011(3)
C46 0.034(3) 0.028(3) 0.026(3) 0.001(2) 0.014(2) -0.001(3)
C47 0.025(3) 0.028(3) 0.023(3) -0.001(2) 0.012(2) -0.001(3)
C48 0.062(5) 0.030(4) 0.072(5) 0.016(3) 0.002(4) -0.006(4)
C49 0.039(4) 0.048(4) 0.085(5) 0.000(4) 0.001(4) 0.009(4)
C50 0.035(3) 0.026(3) 0.027(3) 0.004(2) 0.013(2) 0.004(3)
C51 0.058(4) 0.031(3) 0.019(3) -0.001(2) 0.015(3) 0.005(3)
C52 0.071(5) 0.051(4) 0.042(4) 0.009(3) 0.019(4) 0.022(4)
C53 0.033(3) 0.056(4) 0.037(3) -0.002(3) 0.016(3) -0.006(3)
C54 0.058(5) 0.070(5) 0.102(6) -0.008(5) 0.054(5) -0.001(4)
Mn1 0.0361(5) 0.0177(4) 0.0155(4) -0.0015(3) 0.0115(3) -0.0008(4)
Mn2 0.0247(6) 0.0230(6) 0.0182(6) -0.0045(5) 0.0110(5) -0.0013(5)
N1 0.041(3) 0.020(2) 0.025(2) 0.0060(18) 0.018(2) 0.007(2)
N2 0.038(3) 0.027(3) 0.018(2) 0.0015(18) 0.012(2) 0.002(2)
N3 0.041(3) 0.023(3) 0.032(3) 0.008(2) 0.019(2) 0.000(2)
N4 0.057(3) 0.025(3) 0.021(2) 0.000(2) 0.015(2) -0.002(2)
N5 0.040(3) 0.021(2) 0.024(2) -0.0045(19) 0.011(2) 0.001(2)
N9 0.027(3) 0.022(2) 0.025(2) 0.0032(18) 0.011(2) 0.006(2)
N10 0.029(3) 0.023(2) 0.022(2) -0.0017(18) 0.015(2) 0.004(2)
N11 0.031(3) 0.027(2) 0.023(2) -0.003(2) 0.012(2) 0.002(2)
N12 0.034(3) 0.029(3) 0.023(2) 0.0072(19) 0.012(2) 0.008(2)
N13 0.031(3) 0.079(4) 0.049(3) -0.008(3) 0.013(3) -0.022(3)
O1 0.0205(19) 0.0230(19) 0.0218(18) -0.0002(14) 0.0088(15) 0.0033(16)
O2 0.021(2) 0.025(2) 0.0210(18) 0.0043(15) 0.0107(15) -0.0009(17)
O3 0.032(2) 0.036(2) 0.042(2) -0.0034(18) 0.0195(18) 0.0058(19)
O4 0.032(2) 0.047(3) 0.027(2) -0.0027(18) 0.0089(17) -0.014(2)
O8 0.024(2) 0.0221(19) 0.029(2) -0.0061(16) 0.0062(16) -0.0010(17)
O9 0.027(2) 0.0208(19) 0.0222(18) -0.0006(15) 0.0099(16) 0.0037(17)
O10 0.027(2) 0.035(2) 0.059(3) -0.004(2) 0.000(2) 0.006(2)
O11 0.042(2) 0.022(2) 0.037(2) 0.0051(17) 0.0071(19) -0.0003(19)
O12 0.045(2) 0.038(2) 0.0172(19) -0.0045(16) 0.0147(17) 0.007(2)
O13 0.031(2) 0.051(3) 0.045(2) -0.009(2) 0.015(2) -0.010(2)
Ru1 0.0237(2) 0.0186(2) 0.0151(2) 0.00335(16) 0.00902(17) 0.00294(19)
Ru2 0.0248(2) 0.0179(2) 0.0186(2) -0.00187(17) 0.00918(17) 0.0028(2)
C22 0.040(4) 0.038(5) 0.051(4) 0.005(4) 0.011(3) 0.007(4)
C23 0.053(4) 0.078(5) 0.067(4) -0.008(4) 0.009(3) -0.009(4)
C24X 0.053(4) 0.078(5) 0.067(4) -0.008(4) 0.009(3) -0.009(4)
C25 0.053(4) 0.053(4) 0.038(5) -0.005(4) 0.017(3) 0.004(4)
C26 0.056(4) 0.072(5) 0.073(4) 0.004(3) 0.027(3) -0.006(4)
C27 0.056(4) 0.072(5) 0.073(4) 0.004(3) 0.027(3) -0.006(4)
C28 0.053(5) 0.049(5) 0.044(4) 0.010(4) 0.023(3) -0.001(4)
C29 0.096(5) 0.081(5) 0.062(4) 0.031(4) 0.031(4) -0.004(4)
C30 0.096(5) 0.081(5) 0.062(4) 0.031(4) 0.031(4) -0.004(4)
C55 0.039(10) 0.083(13) 0.066(11) -0.011(10) -0.002(8) -0.018(10)
N6 0.060(5) 0.041(3) 0.026(3) 0.018(3) 0.001(3) -0.015(4)
N7 0.044(3) 0.058(4) 0.053(5) -0.003(4) 0.012(3) -0.002(3)
N8 0.036(4) 0.045(4) 0.040(3) -0.002(3) 0.015(3) 0.003(3)
O5 0.028(3) 0.048(3) 0.039(3) 0.010(2) 0.007(2) 0.001(2)
O6 0.030(3) 0.037(3) 0.044(3) 0.001(2) 0.017(2) -0.004(2)
O7 0.047(3) 0.033(3) 0.022(2) 0.0037(19) 0.017(2) 0.000(2)
C22A 0.040(4) 0.038(5) 0.051(4) 0.005(4) 0.011(3) 0.007(4)
C23A 0.053(4) 0.078(5) 0.067(4) -0.008(4) 0.009(3) -0.009(4)
C24Y 0.053(4) 0.078(5) 0.067(4) -0.008(4) 0.009(3) -0.009(4)
C25A 0.053(4) 0.053(4) 0.038(5) -0.005(4) 0.017(3) 0.004(4)
C26A 0.056(4) 0.072(5) 0.073(4) 0.004(3) 0.027(3) -0.006(4)
C27A 0.056(4) 0.072(5) 0.073(4) 0.004(3) 0.027(3) -0.006(4)
C28A 0.053(5) 0.049(5) 0.044(4) 0.010(4) 0.023(3) -0.001(4)
C29A 0.096(5) 0.081(5) 0.062(4) 0.031(4) 0.031(4) -0.004(4)
C30A 0.096(5) 0.081(5) 0.062(4) 0.031(4) 0.031(4) -0.004(4)
C55A 0.046(11) 0.101(14) 0.052(10) -0.003(10) 0.006(8) -0.025(11)
N6A 0.060(5) 0.041(3) 0.026(3) 0.018(3) 0.001(3) -0.015(4)
N7A 0.044(3) 0.058(4) 0.053(5) -0.003(4) 0.012(3) -0.002(3)
N8A 0.036(4) 0.045(4) 0.040(3) -0.002(3) 0.015(3) 0.003(3)
O5A 0.028(3) 0.048(3) 0.039(3) 0.010(2) 0.007(2) 0.001(2)
O6A 0.030(3) 0.037(3) 0.044(3) 0.001(2) 0.017(2) -0.004(2)
O7A 0.047(3) 0.033(3) 0.022(2) 0.0037(19) 0.017(2) 0.000(2)
C56 0.080(5) 0.074(5) 0.057(4) 0.000(4) 0.043(4) 0.007(4)
C57 0.068(5) 0.047(4) 0.046(4) -0.001(3) 0.016(4) -0.010(4)
C58 0.074(6) 0.098(7) 0.136(8) -0.016(6) 0.055(6) -0.018(6)
N14 0.049(4) 0.053(4) 0.047(3) 0.000(3) 0.013(3) -0.009(3)
O15 0.183(7) 0.128(6) 0.108(5) 0.038(4) 0.100(5) 0.024(5)
Cl1 0.0543(11) 0.0504(11) 0.0678(12) -0.0011(9) 0.0306(9) -0.0125(9)
O17 0.071(4) 0.057(4) 0.118(5) 0.007(3) 0.011(3) 0.002(3)
N15 0.065(4) 0.075(4) 0.061(4) 0.012(3) 0.009(3) 0.016(4)
C59 0.072(6) 0.090(6) 0.077(6) 0.000(5) 0.023(5) 0.005(5)
C60 0.117(7) 0.121(7) 0.092(6) -0.010(5) 0.016(5) 0.025(6)
C61 0.117(7) 0.121(7) 0.092(6) -0.010(5) 0.016(5) 0.025(6)
O14 0.076(5) 0.099(7) 0.085(5) -0.023(6) 0.009(4) 0.022(7)
C59A 0.072(6) 0.090(6) 0.077(6) 0.000(5) 0.023(5) 0.005(5)
C60A 0.117(7) 0.121(7) 0.092(6) -0.010(5) 0.016(5) 0.025(6)
C61A 0.117(7) 0.121(7) 0.092(6) -0.010(5) 0.016(5) 0.025(6)
O14A 0.076(5) 0.099(7) 0.085(5) -0.023(6) 0.009(4) 0.022(7)

loop_
_atom_type_symbol
_atom_type_description
_atom_type_scat_dispersion_real
_atom_type_scat_dispersion_imag
_atom_type_scat_source
C C 0.0033 0.0016 'International Tables Vol C Tables 4.2.6.8 and 6.1.1.4'
H H 0.0000 0.0000 'International Tables Vol C Tables 4.2.6.8 and 6.1.1.4'
Cl Cl 0.1484 0.1585 'International Tables Vol C Tables 4.2.6.8 and 6.1.1.4'
Mn Mn 0.3368 0.7283 'International Tables Vol C Tables 4.2.6.8 and 6.1.1.4'
N N 0.0061 0.0033 'International Tables Vol C Tables 4.2.6.8 and 6.1.1.4'
O O 0.0106 0.0060 'International Tables Vol C Tables 4.2.6.8 and 6.1.1.4'
Ru Ru -1.2594 0.8363 'International Tables Vol C Tables 4.2.6.8 and 6.1.1.4'

loop_
_geom_angle_atom_site_label_1
_geom_angle_atom_site_label_2
_geom_angle_atom_site_label_3
_geom_angle
_geom_angle_site_symmetry_1
_geom_angle_site_symmetry_3
C6 C1 C2 117.0(5) . .
O1 C1 C2 117.2(5) . .
O1 C1 C6 125.7(5) . .
C3 C2 C1 121.2(5) . .
C3 C2 O3 124.8(6) . .
O3 C2 C1 114.0(5) . .
C2 C3 H3 119.9 . .
C2 C3 C4 120.2(6) . .
C4 C3 H3 119.9 . .
C3 C4 H4 119.9 . .
C5 C4 C3 120.2(6) . .
C5 C4 H4 119.9 . .
C4 C5 H5 119.4 . .
C4 C5 C6 121.2(6) . .
C6 C5 H5 119.4 . .
C1 C6 C8 122.6(5) . .
C5 C6 C1 120.0(6) . .
C5 C6 C8 116.9(5) . .
H7A C7 H7B 109.5 . .
H7A C7 H7C 109.5 . .
H7B C7 H7C 109.5 . .
O3 C7 H7A 109.5 . .
O3 C7 H7B 109.4 . .
O3 C7 H7C 109.5 . .
C6 C8 H8 117.1 . .
N2 C8 C6 125.7(5) . .
N2 C8 H8 117.1 . .
H9A C9 H9B 108.5 . .
C10 C9 H9A 110.2 . .
C10 C9 H9B 110.2 . .
N2 C9 H9A 110.2 . .
N2 C9 H9B 110.2 . .
N2 C9 C10 107.4(4) . .
C9 C10 H10A 110.1 . .
C9 C10 H10B 110.1 . .
H10A C10 H10B 108.4 . .
N1 C10 C9 108.0(5) . .
N1 C10 H10A 110.1 . .
N1 C10 H10B 110.1 . .
C12 C11 H11 116.8 . .
N1 C11 H11 116.8 . .
N1 C11 C12 126.4(5) . .
C13 C12 C11 117.1(5) . .
C17 C12 C11 123.5(5) . .
C17 C12 C13 119.2(6) . .
C12 C13 H13 119.4 . .
C14 C13 C12 121.2(6) . .
C14 C13 H13 119.4 . .
C13 C14 H14 119.4 . .
C13 C14 C15 121.2(6) . .
C15 C14 H14 119.4 . .
C14 C15 H15 120.1 . .
C16 C15 C14 119.9(6) . .
C16 C15 H15 120.1 . .
C15 C16 C17 121.9(6) . .
O4 C16 C15 124.8(5) . .
O4 C16 C17 113.3(5) . .
C12 C17 C16 116.8(5) . .
O2 C17 C12 125.4(5) . .
O2 C17 C16 117.7(5) . .
H18A C18 H18B 109.5 . .
H18A C18 H18C 109.5 . .
H18B C18 H18C 109.5 . .
O4 C18 H18A 109.4 . .
O4 C18 H18B 109.4 . .
O4 C18 H18C 109.5 . .
N3 C19 Ru1 174.4(5) . .
N4 C20 Ru1 176.7(5) . .
N5 C21 Ru2 174.4(4) . .
N11 C31 Ru2 168.8(4) . .
C37 C32 C33 117.3(5) . .
O8 C32 C33 117.4(5) . .
O8 C32 C37 125.2(5) . .
C34 C33 C32 121.2(6) . .
O10 C33 C32 113.6(5) . .
O10 C33 C34 125.2(6) . .
C33 C34 H34 119.9 . .
C33 C34 C35 120.2(6) . .
C35 C34 H34 119.9 . .
C34 C35 H35 119.7 . .
C36 C35 C34 120.7(6) . .
C36 C35 H35 119.7 . .
C35 C36 H36 119.3 . .
C35 C36 C37 121.5(6) . .
C37 C36 H36 119.3 . .
C32 C37 C38 123.6(5) . .
C36 C37 C32 119.1(5) . .
C36 C37 C38 117.2(5) . .
C37 C38 H38 117.5 . .
N10 C38 C37 125.0(5) . .
N10 C38 H38 117.5 . .
H39A C39 H39B 108.5 . .
C40 C39 H39A 110.2 . .
C40 C39 H39B 110.2 . .
N10 C39 H39A 110.2 . .
N10 C39 H39B 110.2 . .
N10 C39 C40 107.4(4) . .
C39 C40 H40A 110.2 . .
C39 C40 H40B 110.2 . .
H40A C40 H40B 108.5 . .
N9 C40 C39 107.7(4) . .
N9 C40 H40A 110.2 . .
N9 C40 H40B 110.2 . .
C42 C41 H41 117.4 . .
N9 C41 H41 117.4 . .
N9 C41 C42 125.1(5) . .
C43 C42 C41 116.9(5) . .
C47 C42 C41 123.1(5) . .
C47 C42 C43 119.9(5) . .
C42 C43 H43 119.1 . .
C44 C43 C42 121.7(6) . .
C44 C43 H43 119.1 . .
C43 C44 H44 120.0 . .
C43 C44 C45 119.9(6) . .
C45 C44 H44 120.0 . .
C44 C45 H45 119.5 . .
C46 C45 C44 121.0(6) . .
C46 C45 H45 119.5 . .
C45 C46 C47 120.4(5) . .
O11 C46 C45 125.9(5) . .
O11 C46 C47 113.6(5) . .
C42 C47 C46 117.0(5) . .
O9 C47 C42 125.8(5) . .
O9 C47 C46 117.2(5) . .
H48A C48 H48B 109.4 . .
H48A C48 H48C 109.4 . .
H48B C48 H48C 109.5 . .
O11 C48 H48A 109.4 . .
O11 C48 H48B 109.7 . .
O11 C48 H48C 109.4 . .
H49A C49 H49B 109.5 . .
H49A C49 H49C 109.5 . .
H49B C49 H49C 109.5 . .
O10 C49 H49A 109.7 . .
O10 C49 H49B 109.4 . .
O10 C49 H49C 109.3 . .
N12 C50 H50 117.5 . .
O12 C50 H50 117.5 . .
O12 C50 N12 125.0(5) . .
H51A C51 H51B 109.4 . .
H51A C51 H51C 109.5 . .
H51B C51 H51C 109.5 . .
N12 C51 H51A 109.4 . .
N12 C51 H51B 109.5 . .
N12 C51 H51C 109.5 . .
H52A C52 H52B 109.5 . .
H52A C52 H52C 109.5 . .
H52B C52 H52C 109.5 . .
N12 C52 H52A 109.3 . .
N12 C52 H52B 109.5 . .
N12 C52 H52C 109.5 . .
N13 C53 H53 118.1 . .
O13 C53 H53 118.1 . .
O13 C53 N13 123.9(6) . .
H54A C54 H54B 109.5 . .
H54A C54 H54C 109.5 . .
H54B C54 H54C 109.5 . .
N13 C54 H54A 109.6 . .
N13 C54 H54B 109.5 . .
N13 C54 H54C 109.3 . .
N3 Mn1 O6 97.77(18) 4_576 .
N3 Mn1 O5A 85.9(7) 4_576 .
N3 Mn1 O6A 93.0(6) 4_576 .
N3 Mn1 O7A 90.8(6) 4_576 .
N4 Mn1 N3 88.46(17) . 4_576
N4 Mn1 N5 94.34(17) . .
N4 Mn1 O6 82.30(19) . .
N4 Mn1 O7 166.35(19) . .
N4 Mn1 O5A 76.2(7) . .
N4 Mn1 O6A 108.7(6) . .
N4 Mn1 O7A 158.5(7) . .
N5 Mn1 N3 176.61(17) . 4_576
N5 Mn1 O6 84.53(18) . .
N5 Mn1 O7 93.20(17) . .
N5 Mn1 O5A 92.9(7) . .
N5 Mn1 O6A 87.9(6) . .
N5 Mn1 O7A 85.8(6) . .
O5 Mn1 N3 89.40(19) . 4_576
O5 Mn1 N4 101.1(2) . .
O5 Mn1 N5 88.18(19) . .
O5 Mn1 O6 172.2(2) . .
O5 Mn1 O7 90.5(2) . .
O7 Mn1 N3 84.44(17) . 4_576
O7 Mn1 O6 87.11(18) . .
O5A Mn1 O6A 175.0(9) . .
O7A Mn1 O5A 82.4(9) . .
O7A Mn1 O6A 92.8(9) . .
N11 Mn2 N11 180.0 . 3_665
N11 Mn2 O12 91.10(14) . .
N11 Mn2 O12 91.10(14) 3_665 3_665
N11 Mn2 O12 88.90(14) . 3_665
N11 Mn2 O12 88.90(14) 3_665 .
O12 Mn2 O12 180.0(2) . 3_665
O13 Mn2 N11 89.45(16) 3_665 .
O13 Mn2 N11 89.45(16) . 3_665
O13 Mn2 N11 90.55(16) 3_665 3_665
O13 Mn2 N11 90.55(16) . .
O13 Mn2 O12 91.82(15) . 3_665
O13 Mn2 O12 88.18(15) 3_665 3_665
O13 Mn2 O12 88.18(15) . .
O13 Mn2 O12 91.82(15) 3_665 .
O13 Mn2 O13 180.0 3_665 .
C10 N1 Ru1 113.4(4) . .
C11 N1 C10 121.3(5) . .
C11 N1 Ru1 125.2(4) . .
C8 N2 C9 121.9(5) . .
C8 N2 Ru1 125.7(4) . .
C9 N2 Ru1 112.3(4) . .
C19 N3 Mn1 175.1(4) . 4_575
C20 N4 Mn1 159.1(4) . .
C21 N5 Mn1 142.8(4) . .
C40 N9 Ru2 111.7(3) . .
C41 N9 C40 121.7(5) . .
C41 N9 Ru2 126.6(4) . .
C38 N10 C39 121.8(5) . .
C38 N10 Ru2 125.7(4) . .
C39 N10 Ru2 112.1(3) . .
C31 N11 Mn2 149.8(4) . .
C50 N12 C51 122.6(5) . .
C50 N12 C52 121.7(5) . .
C52 N12 C51 115.7(4) . .
C53 N13 C54 118.4(6) . .
C53 N13 C55 118.5(12) . .
C53 N13 C55A 126.6(12) . .
C54 N13 C55 121.6(12) . .
C54 N13 C55A 112.8(12) . .
C1 O1 Ru1 123.8(3) . .
C17 O2 Ru1 124.2(3) . .
C2 O3 C7 116.4(5) . .
C16 O4 C18 116.5(5) . .
C32 O8 Ru2 123.1(3) . .
C47 O9 Ru2 123.6(3) . .
C33 O10 C49 116.8(5) . .
C46 O11 C48 116.7(5) . .
C50 O12 Mn2 130.7(4) . .
C53 O13 Mn2 136.8(4) . .
C20 Ru1 C19 178.8(2) . .
N1 Ru1 C19 91.67(18) . .
N1 Ru1 C20 87.36(19) . .
N1 Ru1 O1 170.33(15) . .
N1 Ru1 O2 90.94(16) . .
N2 Ru1 C19 86.92(18) . .
N2 Ru1 C20 93.63(18) . .
N2 Ru1 N1 81.90(19) . .
N2 Ru1 O1 89.99(16) . .
N2 Ru1 O2 171.67(16) . .
O1 Ru1 C19 93.14(17) . .
O1 Ru1 C20 87.91(18) . .
O2 Ru1 C19 89.05(16) . .
O2 Ru1 C20 90.26(17) . .
O2 Ru1 O1 97.51(13) . .
C21 Ru2 C31 176.9(2) . .
N9 Ru2 C21 91.35(19) . .
N9 Ru2 C31 91.28(18) . .
N9 Ru2 N10 82.74(18) . .
N9 Ru2 O8 171.96(16) . .
N9 Ru2 O9 89.92(16) . .
N10 Ru2 C21 85.90(18) . .
N10 Ru2 C31 96.04(18) . .
N10 Ru2 O8 89.86(16) . .
N10 Ru2 O9 171.48(16) . .
O8 Ru2 C21 91.25(18) . .
O8 Ru2 C31 86.36(17) . .
O8 Ru2 O9 97.69(14) . .
O9 Ru2 C21 89.99(17) . .
O9 Ru2 C31 88.40(17) . .
N7 C22 H22 117.8 . .
O6 C22 H22 117.8 . .
O6 C22 N7 124.3(8) . .
H23A C23 H23B 109.5 . .
H23A C23 H23C 109.5 . .
H23B C23 H23C 109.5 . .
N7 C23 H23A 109.4 . .
N7 C23 H23B 109.4 . .
N7 C23 H23C 109.6 . .
H24A C24X H24B 109.5 . .
H24A C24X H24C 109.5 . .
H24B C24X H24C 109.5 . .
N7 C24X H24A 109.6 . .
N7 C24X H24B 109.6 . .
N7 C24X H24C 109.2 . .
N8 C25 H25 117.5 . .
O5 C25 H25 117.5 . .
O5 C25 N8 125.0(8) . .
H26A C26 H26B 109.5 . .
H26A C26 H26C 109.5 . .
H26B C26 H26C 109.5 . .
N8 C26 H26A 106.7 . .
N8 C26 H26B 113.7 . .
N8 C26 H26C 107.9 . .
H27A C27 H27B 109.5 . .
H27A C27 H27C 109.5 . .
H27B C27 H27C 109.5 . .
N8 C27 H27A 110.6 . .
N8 C27 H27B 107.7 . .
N8 C27 H27C 110.1 . .
N6 C28 H28 118.7 . .
O7 C28 H28 118.7 . .
O7 C28 N6 122.5(12) . .
H29A C29 H29B 109.5 . .
H29A C29 H29C 109.5 . .
H29B C29 H29C 109.5 . .
N6 C29 H29A 109.4 . .
N6 C29 H29B 109.4 . .
N6 C29 H29C 109.6 . .
H30A C30 H30B 109.5 . .
H30A C30 H30C 109.5 . .
H30B C30 H30C 109.5 . .
N6 C30 H30A 109.6 . .
N6 C30 H30B 108.9 . .
N6 C30 H30C 109.9 . .
N13 C55 H55A 109.9 . .
N13 C55 H55B 109.2 . .
N13 C55 H55C 109.4 . .
H55A C55 H55B 109.4 . .
H55A C55 H55C 109.5 . .
H55B C55 H55C 109.4 . .
C28 N6 C29 122.6(8) . .
C28 N6 C30 119.9(9) . .
C29 N6 C30 117.4(7) . .
C22 N7 C23 121.9(8) . .
C22 N7 C24X 119.9(8) . .
C24X N7 C23 118.2(7) . .
C25 N8 C26 120.5(7) . .
C25 N8 C27 122.0(7) . .
C27 N8 C26 117.5(7) . .
C25 O5 Mn1 164.4(6) . .
C22 O6 Mn1 125.6(5) . .
C28 O7 Mn1 122.4(7) . .
N7A C22A H22A 114.3 . .
O6A C22A H22A 114.3 . .
O6A C22A N7A 131(3) . .
H23D C23A H23E 109.5 . .
H23D C23A H23F 109.5 . .
H23E C23A H23F 109.5 . .
N7A C23A H23D 111.8 . .
N7A C23A H23E 113.3 . .
N7A C23A H23F 103.2 . .
H24D C24Y H24E 109.5 . .
H24D C24Y H24F 109.5 . .
H24E C24Y H24F 109.5 . .
N7A C24Y H24D 112.5 . .
N7A C24Y H24E 108.2 . .
N7A C24Y H24F 107.7 . .
N8A C25A H25A 116.7 . .
O5A C25A H25A 116.7 . .
O5A C25A N8A 127(3) . .
H26D C26A H26E 109.5 . .
H26D C26A H26F 109.5 . .
H26E C26A H26F 109.5 . .
N8A C26A H26D 109.1 . .
N8A C26A H26E 109.8 . .
N8A C26A H26F 109.6 . .
H27D C27A H27E 109.5 . .
H27D C27A H27F 109.5 . .
H27E C27A H27F 109.5 . .
N8A C27A H27D 110.6 . .
N8A C27A H27E 108.4 . .
N8A C27A H27F 109.4 . .
N6A C28A H28A 119.1 . .
O7A C28A H28A 119.1 . .
O7A C28A N6A 122(3) . .
H29D C29A H29E 109.5 . .
H29D C29A H29F 109.5 . .
H29E C29A H29F 109.5 . .
N6A C29A H29D 110.7 . .
N6A C29A H29E 106.8 . .
N6A C29A H29F 110.8 . .
H30D C30A H30E 109.5 . .
H30D C30A H30F 109.5 . .
H30E C30A H30F 109.5 . .
N6A C30A H30D 109.8 . .
N6A C30A H30E 109.5 . .
N6A C30A H30F 109.2 . .
N13 C55A H55D 109.6 . .
N13 C55A H55E 109.4 . .
N13 C55A H55F 109.4 . .
H55D C55A H55E 109.5 . .
H55D C55A H55F 109.4 . .
H55E C55A H55F 109.5 . .
C28A N6A C29A 118(3) . .
C28A N6A C30A 123(4) . .
C30A N6A C29A 114(2) . .
C22A N7A C23A 131(3) . .
C22A N7A C24Y 119(3) . .
C24Y N7A C23A 110(2) . .
C25A N8A C26A 122(2) . .
C25A N8A C27A 119(2) . .
C26A N8A C27A 119(2) . .
C25A O5A Mn1 146(2) . .
C22A O6A Mn1 114(2) . .
C28A O7A Mn1 125(2) . .
N14 C56 H56 117.4 . .
O15 C56 H56 117.4 . .
O15 C56 N14 125.2(9) . .
H57A C57 H57B 109.4 . .
H57A C57 H57C 109.5 . .
H57B C57 H57C 109.5 . .
N14 C57 H57A 109.6 . .
N14 C57 H57B 109.3 . .
N14 C57 H57C 109.6 . .
H58A C58 H58B 109.5 . .
H58A C58 H58C 109.5 . .
H58B C58 H58C 109.5 . .
N14 C58 H58A 109.3 . .
N14 C58 H58B 109.4 . .
N14 C58 H58C 109.6 . .
C56 N14 C57 121.0(7) . .
C56 N14 C58 119.9(7) . .
C57 N14 C58 119.1(7) . .
O17 Cl1 O16 109.5(6) . .
O17 Cl1 O18 113.3(7) . .
O17 Cl1 O19X 118.9(6) . .
O17 Cl1 O16X 106.8(6) . .
O17 Cl1 O18X 109.0(7) . .
O17 Cl1 O19 104.4(6) . .
O18 Cl1 O16 72.7(7) . .
O19X Cl1 O16 103.9(7) . .
O19X Cl1 O18 124.9(8) . .
O16X Cl1 O18X 128.0(8) . .
O19 Cl1 O16X 116.4(7) . .
O19 Cl1 O18X 89.5(8) . .
C59 N15 C60 121.7(10) . .
C59 N15 C61 121.6(9) . .
C61 N15 C60 115.3(10) . .
C59A N15 C60A 129(2) . .
C59A N15 C61A 109(2) . .
C60A N15 C61A 117(2) . .
N15 C59 H59 118.6 . .
O14 C59 N15 122.8(12) . .
O14 C59 H59 118.6 . .
N15 C60 H60A 110.2 . .
N15 C60 H60B 109.7 . .
N15 C60 H60C 108.6 . .
H60A C60 H60B 109.5 . .
H60A C60 H60C 109.5 . .
H60B C60 H60C 109.5 . .
N15 C61 H61A 109.2 . .
N15 C61 H61B 109.5 . .
N15 C61 H61C 109.8 . .
H61A C61 H61B 109.5 . .
H61A C61 H61C 109.4 . .
H61B C61 H61C 109.4 . .
N15 C59A H59A 121.9 . .
O14A C59A N15 116(2) . .
O14A C59A H59A 121.9 . .
N15 C60A H60D 109.8 . .
N15 C60A H60E 109.7 . .
N15 C60A H60F 108.8 . .
H60D C60A H60E 109.5 . .
H60D C60A H60F 109.5 . .
H60E C60A H60F 109.5 . .
N15 C61A H61D 110.9 . .
N15 C61A H61E 108.9 . .
N15 C61A H61F 108.7 . .
H61D C61A H61E 109.5 . .
H61D C61A H61F 109.5 . .
H61E C61A H61F 109.5 . .

loop_
_geom_bond_atom_site_label_1
_geom_bond_atom_site_label_2
_geom_bond_distance
_geom_bond_site_symmetry_2
C1 C2 1.440(8) .
C1 C6 1.421(7) .
C1 O1 1.315(6) .
C2 C3 1.367(8) .
C2 O3 1.368(6) .
C3 H3 0.9500 .
C3 C4 1.410(9) .
C4 H4 0.9500 .
C4 C5 1.356(9) .
C5 H5 0.9500 .
C5 C6 1.408(8) .
C6 C8 1.437(8) .
C7 H7A 0.9800 .
C7 H7B 0.9799 .
C7 H7C 0.9801 .
C7 O3 1.422(7) .
C8 H8 0.9500 .
C8 N2 1.280(7) .
C9 H9A 0.9900 .
C9 H9B 0.9900 .
C9 C10 1.503(8) .
C9 N2 1.484(7) .
C10 H10A 0.9900 .
C10 H10B 0.9900 .
C10 N1 1.454(7) .
C11 H11 0.9500 .
C11 C12 1.431(8) .
C11 N1 1.287(7) .
C12 C13 1.429(8) .
C12 C17 1.423(8) .
C13 H13 0.9500 .
C13 C14 1.351(9) .
C14 H14 0.9500 .
C14 C15 1.380(9) .
C15 H15 0.9500 .
C15 C16 1.378(8) .
C16 C17 1.436(7) .
C16 O4 1.369(7) .
C17 O2 1.311(6) .
C18 H18A 0.9801 .
C18 H18B 0.9796 .
C18 H18C 0.9800 .
C18 O4 1.428(6) .
C19 N3 1.144(6) .
C19 Ru1 2.070(5) .
C20 N4 1.149(6) .
C20 Ru1 2.044(5) .
C21 N5 1.152(6) .
C21 Ru2 2.050(5) .
C31 N11 1.159(6) .
C31 Ru2 2.069(5) .
C32 C33 1.433(8) .
C32 C37 1.423(7) .
C32 O8 1.313(6) .
C33 C34 1.366(8) .
C33 O10 1.363(7) .
C34 H34 0.9500 .
C34 C35 1.386(9) .
C35 H35 0.9500 .
C35 C36 1.355(9) .
C36 H36 0.9500 .
C36 C37 1.404(8) .
C37 C38 1.437(7) .
C38 H38 0.9500 .
C38 N10 1.282(7) .
C39 H39A 0.9900 .
C39 H39B 0.9900 .
C39 C40 1.513(8) .
C39 N10 1.470(6) .
C40 H40A 0.9900 .
C40 H40B 0.9900 .
C40 N9 1.479(6) .
C41 H41 0.9500 .
C41 C42 1.447(8) .
C41 N9 1.285(7) .
C42 C43 1.423(8) .
C42 C47 1.410(7) .
C43 H43 0.9500 .
C43 C44 1.334(9) .
C44 H44 0.9500 .
C44 C45 1.399(8) .
C45 H45 0.9500 .
C45 C46 1.377(8) .
C46 C47 1.443(7) .
C46 O11 1.348(6) .
C47 O9 1.309(6) .
C48 H48A 0.9803 .
C48 H48B 0.9800 .
C48 H48C 0.9801 .
C48 O11 1.426(7) .
C49 H49A 0.9799 .
C49 H49B 0.9801 .
C49 H49C 0.9801 .
C49 O10 1.428(7) .
C50 H50 0.9500 .
C50 N12 1.311(6) .
C50 O12 1.243(6) .
C51 H51A 0.9803 .
C51 H51B 0.9800 .
C51 H51C 0.9800 .
C51 N12 1.463(6) .
C52 H52A 0.9801 .
C52 H52B 0.9799 .
C52 H52C 0.9800 .
C52 N12 1.440(7) .
C53 H53 0.9500 .
C53 N13 1.302(7) .
C53 O13 1.208(6) .
C54 H54A 0.9800 .
C54 H54B 0.9803 .
C54 H54C 0.9801 .
C54 N13 1.461(8) .
Mn1 N3 2.205(4) 4_576
Mn1 N4 2.162(4) .
Mn1 N5 2.179(4) .
Mn1 O5 2.148(5) .
Mn1 O6 2.253(5) .
Mn1 O7 2.184(4) .
Mn1 O5A 2.222(15) .
Mn1 O6A 2.229(10) .
Mn1 O7A 2.218(14) .
Mn2 N11 2.208(4) .
Mn2 N11 2.208(4) 3_665
Mn2 O12 2.209(3) .
Mn2 O12 2.209(3) 3_665
Mn2 O13 2.134(4) .
Mn2 O13 2.134(4) 3_665
N1 Ru1 2.004(4) .
N2 Ru1 1.993(4) .
N9 Ru2 1.996(4) .
N10 Ru2 2.008(4) .
N13 C55 1.481(11) .
N13 C55A 1.473(10) .
O1 Ru1 2.026(3) .
O2 Ru1 2.016(3) .
O8 Ru2 2.019(3) .
O9 Ru2 2.024(3) .
C22 H22 0.9500 .
C22 N7 1.357(9) .
C22 O6 1.239(9) .
C23 H23A 0.9800 .
C23 H23B 0.9800 .
C23 H23C 0.9799 .
C23 N7 1.432(8) .
C24X H24A 0.9797 .
C24X H24B 0.9800 .
C24X H24C 0.9801 .
C24X N7 1.432(7) .
C25 H25 0.9500 .
C25 N8 1.309(9) .
C25 O5 1.240(8) .
C26 H26A 0.9799 .
C26 H26B 0.9799 .
C26 H26C 0.9801 .
C26 N8 1.452(8) .
C27 H27A 0.9799 .
C27 H27B 0.9801 .
C27 H27C 0.9801 .
C27 N8 1.438(8) .
C28 H28 0.9500 .
C28 N6 1.337(10) .
C28 O7 1.225(11) .
C29 H29A 0.9800 .
C29 H29B 0.9798 .
C29 H29C 0.9799 .
C29 N6 1.449(8) .
C30 H30A 0.9797 .
C30 H30B 0.9800 .
C30 H30C 0.9800 .
C30 N6 1.458(8) .
C55 H55A 0.9805 .
C55 H55B 0.9801 .
C55 H55C 0.9795 .
C22A H22A 0.9500 .
C22A N7A 1.364(13) .
C22A O6A 1.243(13) .
C23A H23D 0.9799 .
C23A H23E 0.9800 .
C23A H23F 0.9800 .
C23A N7A 1.440(10) .
C24Y H24D 0.9801 .
C24Y H24E 0.9801 .
C24Y H24F 0.9800 .
C24Y N7A 1.439(10) .
C25A H25A 0.9500 .
C25A N8A 1.308(13) .
C25A O5A 1.240(12) .
C26A H26D 0.9800 .
C26A H26E 0.9798 .
C26A H26F 0.9800 .
C26A N8A 1.445(10) .
C27A H27D 0.9800 .
C27A H27E 0.9799 .
C27A H27F 0.9800 .
C27A N8A 1.445(10) .
C28A H28A 0.9500 .
C28A N6A 1.338(14) .
C28A O7A 1.224(15) .
C29A H29D 0.9799 .
C29A H29E 0.9798 .
C29A H29F 0.9800 .
C29A N6A 1.457(10) .
C30A H30D 0.9801 .
C30A H30E 0.9800 .
C30A H30F 0.9800 .
C30A N6A 1.457(10) .
C55A H55D 0.9801 .
C55A H55E 0.9798 .
C55A H55F 0.9804 .
C56 H56 0.9500 .
C56 N14 1.295(9) .
C56 O15 1.249(9) .
C57 H57A 0.9802 .
C57 H57B 0.9812 .
C57 H57C 0.9799 .
C57 N14 1.434(8) .
C58 H58A 0.9797 .
C58 H58B 0.9800 .
C58 H58C 0.9800 .
C58 N14 1.435(9) .
Cl1 O17 1.421(5) .
Cl1 O16 1.459(7) .
Cl1 O18 1.437(7) .
Cl1 O19X 1.430(7) .
Cl1 O16X 1.432(7) .
Cl1 O18X 1.448(7) .
Cl1 O19 1.426(7) .
N15 C59 1.349(11) .
N15 C60 1.422(9) .
N15 C61 1.423(10) .
N15 C59A 1.362(14) .
N15 C60A 1.418(11) .
N15 C61A 1.420(11) .
C59 H59 0.9500 .
C59 O14 1.237(8) .
C60 H60A 0.9801 .
C60 H60B 0.9798 .
C60 H60C 0.9799 .
C61 H61A 0.9800 .
C61 H61B 0.9800 .
C61 H61C 0.9807 .
C59A H59A 0.9500 .
C59A O14A 1.202(10) .
C60A H60D 0.9800 .
C60A H60E 0.9799 .
C60A H60F 0.9801 .
C61A H61D 0.9805 .
C61A H61E 0.9796 .
C61A H61F 0.9799 .

loop_
_geom_torsion_atom_site_label_1
_geom_torsion_atom_site_label_2
_geom_torsion_atom_site_label_3
_geom_torsion_atom_site_label_4
_geom_torsion
C1 C2 C3 C4 1.5(9)
C1 C2 O3 C7 -169.9(5)
C1 C6 C8 N2 -10.7(9)
C2 C1 C6 C5 5.2(8)
C2 C1 C6 C8 -166.0(5)
C2 C1 O1 Ru1 -172.1(3)
C2 C3 C4 C5 1.7(10)
C3 C2 O3 C7 9.6(8)
C3 C4 C5 C6 -1.3(10)
C4 C5 C6 C1 -2.3(9)
C4 C5 C6 C8 169.4(6)
C5 C6 C8 N2 177.8(6)
C6 C1 C2 C3 -4.9(8)
C6 C1 C2 O3 174.7(5)
C6 C1 O1 Ru1 11.7(7)
C6 C8 N2 C9 172.2(5)
C6 C8 N2 Ru1 -11.5(8)
C9 C10 N1 C11 144.0(5)
C9 C10 N1 Ru1 -33.5(5)
C10 C9 N2 C8 140.0(5)
C10 C9 N2 Ru1 -36.8(5)
C11 C12 C13 C14 176.2(6)
C11 C12 C17 C16 -175.0(5)
C11 C12 C17 O2 1.2(8)
C12 C11 N1 C10 175.5(5)
C12 C11 N1 Ru1 -7.3(8)
C12 C13 C14 C15 -0.9(10)
C12 C17 O2 Ru1 16.7(7)
C13 C12 C17 C16 0.0(7)
C13 C12 C17 O2 176.2(5)
C13 C14 C15 C16 -0.1(10)
C14 C15 C16 C17 1.1(9)
C14 C15 C16 O4 -177.8(5)
C15 C16 C17 C12 -1.0(8)
C15 C16 C17 O2 -177.5(5)
C15 C16 O4 C18 -0.3(8)
C16 C17 O2 Ru1 -167.1(3)
C17 C12 C13 C14 0.9(9)
C17 C16 O4 C18 -179.3(5)
C32 C33 C34 C35 -1.9(10)
C32 C33 O10 C49 -177.9(6)
C32 C37 C38 N10 9.8(9)
C33 C32 C37 C36 -2.9(8)
C33 C32 C37 C38 173.4(5)
C33 C32 O8 Ru2 162.5(4)
C33 C34 C35 C36 -0.8(11)
C34 C33 O10 C49 2.8(10)
C34 C35 C36 C37 1.6(11)
C35 C36 C37 C32 0.3(9)
C35 C36 C37 C38 -176.2(6)
C36 C37 C38 N10 -173.9(5)
C37 C32 C33 C34 3.7(9)
C37 C32 C33 O10 -175.6(5)
C37 C32 O8 Ru2 -21.2(7)
C37 C38 N10 C39 -178.9(5)
C37 C38 N10 Ru2 9.2(7)
C39 C40 N9 C41 -142.5(5)
C39 C40 N9 Ru2 37.0(5)
C40 C39 N10 C38 -137.1(5)
C40 C39 N10 Ru2 35.8(5)
C41 C42 C43 C44 -177.7(6)
C41 C42 C47 C46 177.1(5)
C41 C42 C47 O9 -0.4(9)
C42 C41 N9 C40 -174.5(5)
C42 C41 N9 Ru2 6.1(8)
C42 C43 C44 C45 0.8(11)
C42 C47 O9 Ru2 -20.9(7)
C43 C42 C47 C46 0.7(8)
C43 C42 C47 O9 -176.8(5)
C43 C44 C45 C46 -0.2(10)
C44 C45 C46 C47 -0.1(9)
C44 C45 C46 O11 -179.5(6)
C45 C46 C47 C42 -0.2(8)
C45 C46 C47 O9 177.6(5)
C45 C46 O11 C48 0.2(9)
C46 C47 O9 Ru2 161.6(3)
C47 C42 C43 C44 -1.0(10)
C47 C46 O11 C48 -179.3(5)
N1 C11 C12 C13 178.3(5)
N1 C11 C12 C17 -6.5(9)
N2 C9 C10 N1 44.4(6)
N9 C41 C42 C43 -174.6(5)
N9 C41 C42 C47 8.9(9)
N10 C39 C40 N9 -46.5(5)
N12 C50 O12 Mn2 -171.2(4)
N13 C53 O13 Mn2 175.5(5)
O1 C1 C2 C3 178.6(5)
O1 C1 C2 O3 -1.9(7)
O1 C1 C6 C5 -178.6(5)
O1 C1 C6 C8 10.2(9)
O3 C2 C3 C4 -178.0(6)
O4 C16 C17 C12 178.0(4)
O4 C16 C17 O2 1.5(7)
O8 C32 C33 C34 -179.8(5)
O8 C32 C33 O10 0.9(8)
O8 C32 C37 C36 -179.1(5)
O8 C32 C37 C38 -2.9(9)
O10 C33 C34 C35 177.3(6)
O11 C46 C47 C42 179.4(5)
O11 C46 C47 O9 -2.9(7)
O12 C50 N12 C51 -179.8(5)
O12 C50 N12 C52 0.2(9)
O13 C53 N13 C54 -0.2(11)
O13 C53 N13 C55 165.5(11)
O13 C53 N13 C55A -161.8(12)
Ru2 C31 N11 Mn2 -2(3)
N6 C28 O7 Mn1 176.3(11)
N7 C22 O6 Mn1 -154.9(8)
N8 C25 O5 Mn1 20(3)
O5 C25 N8 C26 178.4(9)
O5 C25 N8 C27 -2.0(14)
O6 C22 N7 C23 -2.0(17)
O6 C22 N7 C24X -179.8(10)
O7 C28 N6 C29 0(2)
O7 C28 N6 C30 174.8(14)
N6A C28A O7A Mn1 -168(6)
N7A C22A O6A Mn1 155(6)
N8A C25A O5A Mn1 -159(4)
O5A C25A N8A C26A -9(9)
O5A C25A N8A C27A 166(5)
O6A C22A N7A C23A -15(13)
O6A C22A N7A C24Y 170(6)
O7A C28A N6A C29A 174(7)
O7A C28A N6A C30A -33(13)
O15 C56 N14 C57 -175.5(7)
O15 C56 N14 C58 4.3(13)
C60 N15 C59 O14 -178.8(13)
C61 N15 C59 O14 15.7(19)
C60A N15 C59A O14A 26(4)
C61A N15 C59A O14A -179(3)
